data_7157698
loop_
_publ_author_name
'Wei, Hao-Zhao'
'Li, Quan-Zhe'
'Wei, Yin'
'Shi, Min'

_publ_section_title
;
 Rapid construction of cyclopenta[<i>b</i>]naphthalene frameworks from
 propargylic alcohol tethered methylenecyclopropanes.
;
_journal_issue 37
_journal_name_full 'Organic &amp; biomolecular chemistry'
_journal_page_first 7396
_journal_page_last 7400
_journal_paper_doi 10.1039/d0ob01732a
_journal_volume 18
_journal_year 2020
_chemical_formula_sum 'C31 H23 Cl'
_chemical_formula_weight 430.94
_space_group_crystal_system monoclinic
_space_group_IT_number 14
_space_group_name_Hall '-P 2yn'
_space_group_name_H-M_alt 'P 1 21/n 1'
_atom_sites_solution_hydrogens geom
_audit_creation_method SHELXL-2013
_audit_update_record
;
2019-08-28 deposited with the CCDC.	2020-09-07 downloaded from the CCDC.
;
_cell_angle_alpha 90
_cell_angle_beta 107.422(3)
_cell_angle_gamma 90
_cell_formula_units_Z 4
_cell_length_a 12.1573(13)
_cell_length_b 12.3663(13)
_cell_length_c 15.5243(14)
_cell_measurement_reflns_used 9097
_cell_measurement_temperature 192(2)
_cell_measurement_theta_max 54.947
_cell_measurement_theta_min 4.815
_cell_volume 2226.9(4)
_computing_cell_refinement 'Bruker SAINT'
_computing_data_collection 'Bruker APEX2'
_computing_data_reduction 'Bruker SAINT'
_computing_molecular_graphics 'Bruker SHELXTL'
_computing_publication_material 'Bruker SHELXTL'
_computing_structure_refinement 'SHELXL-2013 (Sheldrick, 2013)'
_computing_structure_solution 'SHELXS-97 (Sheldrick 2008)'
_diffrn_ambient_temperature 192(2)
_diffrn_measured_fraction_theta_full 0.995
_diffrn_measured_fraction_theta_max 0.995
_diffrn_measurement_device_type 'Bruker APEX-II CCD'
_diffrn_measurement_method '\f and \w scans'
_diffrn_radiation_type MoK\a
_diffrn_radiation_wavelength 0.71073
_diffrn_reflns_av_R_equivalents 0.0380
_diffrn_reflns_av_unetI/netI 0.0203
_diffrn_reflns_Laue_measured_fraction_full 0.995
_diffrn_reflns_Laue_measured_fraction_max 0.995
_diffrn_reflns_limit_h_max 14
_diffrn_reflns_limit_h_min -14
_diffrn_reflns_limit_k_max 15
_diffrn_reflns_limit_k_min -15
_diffrn_reflns_limit_l_max 18
_diffrn_reflns_limit_l_min -19
_diffrn_reflns_number 37793
_diffrn_reflns_point_group_measured_fraction_full 0.995
_diffrn_reflns_point_group_measured_fraction_max 0.995
_diffrn_reflns_theta_full 25.242
_diffrn_reflns_theta_max 25.999
_diffrn_reflns_theta_min 2.498
_exptl_absorpt_coefficient_mu 0.188
_exptl_absorpt_correction_T_max 0.7456
_exptl_absorpt_correction_T_min 0.6763
_exptl_absorpt_correction_type multi-scan
_exptl_absorpt_process_details sadabs
_exptl_crystal_colour colorless
_exptl_crystal_density_diffrn 1.285
_exptl_crystal_description prismatic
_exptl_crystal_F_000 904
_exptl_crystal_size_max 0.200
_exptl_crystal_size_mid 0.160
_exptl_crystal_size_min 0.130
_refine_diff_density_max 0.240
_refine_diff_density_min -0.291
_refine_diff_density_rms 0.034
_refine_ls_extinction_coef 0.0064(18)
_refine_ls_extinction_expression Fc^*^=kFc[1+0.001xFc^2^\l^3^/sin(2\q)]^-1/4^
_refine_ls_extinction_method SHELXL
_refine_ls_goodness_of_fit_ref 1.014
_refine_ls_hydrogen_treatment constr
_refine_ls_matrix_type full
_refine_ls_number_parameters 290
_refine_ls_number_reflns 4355
_refine_ls_number_restraints 0
_refine_ls_restrained_S_all 1.014
_refine_ls_R_factor_all 0.0414
_refine_ls_R_factor_gt 0.0350
_refine_ls_shift/su_max 0.001
_refine_ls_shift/su_mean 0.000
_refine_ls_structure_factor_coef Fsqd
_refine_ls_weighting_details 'w=1/[\s^2^(Fo^2^)+(0.0356P)^2^+0.9298P] where P=(Fo^2^+2Fc^2^)/3'
_refine_ls_weighting_scheme calc
_refine_ls_wR_factor_gt 0.0828
_refine_ls_wR_factor_ref 0.0874
_reflns_Friedel_coverage 0.000
_reflns_number_gt 3833
_reflns_number_total 4355
_reflns_threshold_expression 'I > 2\s(I)'
_cod_data_source_file d0ob01732a2.cif
_cod_data_source_block mo_d8v19804_0m
_cod_depositor_comments 'Adding full bibliography for 7157698--7157699.cif.'
_cod_original_sg_symbol_H-M 'P 21/n'
_cod_database_code 7157698
_shelx_space_group_comment
; 
The symmetry employed for this shelxl refinement is uniquely defined 
by the following loop, which should always be used as a source of 
symmetry information in preference to the above space-group names. 
They are only intended as comments. 
;
_shelx_estimated_absorpt_t_min 0.963
_shelx_estimated_absorpt_t_max 0.976
_shelxl_version_number 2013-4

loop_
_space_group_symop_operation_xyz
'x, y, z'
'-x+1/2, y+1/2, -z+1/2'
'-x, -y, -z'
'x-1/2, -y-1/2, z-1/2'

loop_
_atom_site_label
_atom_site_type_symbol
_atom_site_fract_x
_atom_site_fract_y
_atom_site_fract_z
_atom_site_U_iso_or_equiv
_atom_site_adp_type
_atom_site_occupancy
_atom_site_site_symmetry_order
_atom_site_calc_flag
_atom_site_refinement_flags_posn
_atom_site_refinement_flags_adp
_atom_site_refinement_flags_occupancy
_atom_site_disorder_assembly
_atom_site_disorder_group
Cl1 Cl 0.34208(3) 0.78150(3) 0.48526(2) 0.03943(13) Uani 1 1 d . . . . .
C1 C 0.31961(11) 0.67488(10) 0.32882(8) 0.0241(3) Uani 1 1 d . . . . .
C2 C 0.38228(11) 0.74829(10) 0.38975(8) 0.0256(3) Uani 1 1 d . . . . .
C3 C 0.48045(11) 0.80103(10) 0.37673(8) 0.0255(3) Uani 1 1 d . . . . .
C4 C 0.54991(12) 0.87429(11) 0.44012(9) 0.0335(3) Uani 1 1 d . . . . .
H4 H 0.5304 0.8911 0.4934 0.040 Uiso 1 1 calc R U . . .
C5 C 0.64471(13) 0.92124(13) 0.42574(10) 0.0414(4) Uani 1 1 d . . . . .
H5 H 0.6906 0.9699 0.4692 0.050 Uiso 1 1 calc R U . . .
C6 C 0.67456(13) 0.89801(13) 0.34714(10) 0.0398(4) Uani 1 1 d . . . . .
H6 H 0.7410 0.9304 0.3380 0.048 Uiso 1 1 calc R U . . .
C7 C 0.60864(11) 0.82911(11) 0.28374(9) 0.0315(3) Uani 1 1 d . . . . .
H7 H 0.6292 0.8151 0.2304 0.038 Uiso 1 1 calc R U . . .
C8 C 0.50971(11) 0.77803(10) 0.29616(9) 0.0252(3) Uani 1 1 d . . . . .
C9 C 0.44033(11) 0.70544(10) 0.23044(8) 0.0252(3) Uani 1 1 d . . . . .
C10 C 0.34874(11) 0.65517(10) 0.24813(8) 0.0254(3) Uani 1 1 d . . . . .
C11 C 0.26459(12) 0.57563(11) 0.18983(9) 0.0316(3) Uani 1 1 d . . . . .
H11A H 0.3042 0.5235 0.1608 0.038 Uiso 1 1 calc R U . . .
H11B H 0.2033 0.6132 0.1426 0.038 Uiso 1 1 calc R U . . .
C12 C 0.21547(13) 0.51930(11) 0.25809(9) 0.0327(3) Uani 1 1 d . . . . .
H12A H 0.2649 0.4577 0.2869 0.039 Uiso 1 1 calc R U . . .
H12B H 0.1367 0.4921 0.2282 0.039 Uiso 1 1 calc R U . . .
C13 C 0.21354(11) 0.60796(10) 0.32982(8) 0.0254(3) Uani 1 1 d . . . . .
C14 C 0.22724(11) 0.55601(10) 0.42235(9) 0.0271(3) Uani 1 1 d . . . . .
C15 C 0.14775(12) 0.56854(11) 0.46991(9) 0.0313(3) Uani 1 1 d . . . . .
H15 H 0.0807 0.6112 0.4450 0.038 Uiso 1 1 calc R U . . .
C16 C 0.16496(14) 0.51950(13) 0.55356(10) 0.0408(4) Uani 1 1 d . . . . .
H16 H 0.1095 0.5287 0.5850 0.049 Uiso 1 1 calc R U . . .
C17 C 0.26189(15) 0.45769(13) 0.59114(10) 0.0462(4) Uani 1 1 d . . . . .
H17 H 0.2730 0.4237 0.6480 0.055 Uiso 1 1 calc R U . . .
C18 C 0.34244(15) 0.44560(13) 0.54558(11) 0.0462(4) Uani 1 1 d . . . . .
H18 H 0.4099 0.4040 0.5715 0.055 Uiso 1 1 calc R U . . .
C19 C 0.32541(13) 0.49396(12) 0.46203(10) 0.0376(3) Uani 1 1 d . . . . .
H19 H 0.3815 0.4847 0.4312 0.045 Uiso 1 1 calc R U . . .
C20 C 0.10255(11) 0.67497(11) 0.29259(8) 0.0263(3) Uani 1 1 d . . . . .
C21 C 0.10436(12) 0.78451(11) 0.27310(9) 0.0314(3) Uani 1 1 d . . . . .
H21 H 0.1762 0.8211 0.2869 0.038 Uiso 1 1 calc R U . . .
C22 C 0.00315(13) 0.84172(13) 0.23378(10) 0.0402(4) Uani 1 1 d . . . . .
H22 H 0.0066 0.9165 0.2207 0.048 Uiso 1 1 calc R U . . .
C23 C -0.10218(13) 0.79006(14) 0.21379(10) 0.0436(4) Uani 1 1 d . . . . .
H23 H -0.1714 0.8288 0.1870 0.052 Uiso 1 1 calc R U . . .
C24 C -0.10570(13) 0.68125(15) 0.23323(10) 0.0439(4) Uani 1 1 d . . . . .
H24 H -0.1779 0.6453 0.2202 0.053 Uiso 1 1 calc R U . . .
C25 C -0.00476(12) 0.62423(12) 0.27156(9) 0.0359(3) Uani 1 1 d . . . . .
H25 H -0.0087 0.5493 0.2837 0.043 Uiso 1 1 calc R U . . .
C26 C 0.46567(11) 0.68740(10) 0.14310(8) 0.0262(3) Uani 1 1 d . . . . .
C27 C 0.55466(13) 0.62049(14) 0.13779(10) 0.0412(4) Uani 1 1 d . . . . .
H27 H 0.5988 0.5827 0.1900 0.049 Uiso 1 1 calc R U . . .
C28 C 0.58002(15) 0.60814(15) 0.05714(11) 0.0502(4) Uani 1 1 d . . . . .
H28 H 0.6419 0.5627 0.0545 0.060 Uiso 1 1 calc R U . . .
C29 C 0.51589(14) 0.66141(13) -0.01923(10) 0.0416(4) Uani 1 1 d . . . . .
H29 H 0.5334 0.6528 -0.0745 0.050 Uiso 1 1 calc R U . . .
C30 C 0.42674(14) 0.72680(13) -0.01519(10) 0.0406(4) Uani 1 1 d . . . . .
H30 H 0.3819 0.7631 -0.0680 0.049 Uiso 1 1 calc R U . . .
C31 C 0.40148(13) 0.74045(12) 0.06554(10) 0.0366(3) Uani 1 1 d . . . . .
H31 H 0.3398 0.7865 0.0678 0.044 Uiso 1 1 calc R U . . .

loop_
_atom_site_aniso_label
_atom_site_aniso_U_11
_atom_site_aniso_U_22
_atom_site_aniso_U_33
_atom_site_aniso_U_23
_atom_site_aniso_U_13
_atom_site_aniso_U_12
Cl1 0.0522(2) 0.0410(2) 0.0333(2) -0.01254(15) 0.02527(17) -0.01341(16)
C1 0.0241(6) 0.0235(6) 0.0251(6) 0.0013(5) 0.0082(5) 0.0019(5)
C2 0.0305(7) 0.0254(6) 0.0227(6) 0.0001(5) 0.0107(5) 0.0018(5)
C3 0.0262(7) 0.0236(6) 0.0256(6) 0.0022(5) 0.0061(5) 0.0019(5)
C4 0.0363(8) 0.0335(7) 0.0298(7) -0.0034(6) 0.0086(6) -0.0047(6)
C5 0.0393(8) 0.0420(8) 0.0398(8) -0.0088(7) 0.0072(7) -0.0148(7)
C6 0.0328(8) 0.0423(8) 0.0450(9) -0.0002(7) 0.0127(7) -0.0119(7)
C7 0.0295(7) 0.0339(7) 0.0325(7) 0.0020(6) 0.0116(6) -0.0019(6)
C8 0.0239(6) 0.0248(6) 0.0264(6) 0.0039(5) 0.0065(5) 0.0035(5)
C9 0.0252(6) 0.0270(6) 0.0238(6) 0.0021(5) 0.0081(5) 0.0038(5)
C10 0.0256(7) 0.0260(6) 0.0245(6) -0.0015(5) 0.0075(5) 0.0011(5)
C11 0.0324(7) 0.0343(7) 0.0296(7) -0.0074(6) 0.0115(6) -0.0054(6)
C12 0.0357(8) 0.0283(7) 0.0372(8) -0.0078(6) 0.0156(6) -0.0056(6)
C13 0.0263(7) 0.0244(6) 0.0274(6) -0.0010(5) 0.0108(5) -0.0026(5)
C14 0.0289(7) 0.0222(6) 0.0297(7) 0.0016(5) 0.0083(5) -0.0037(5)
C15 0.0309(7) 0.0331(7) 0.0303(7) 0.0013(6) 0.0097(6) -0.0042(6)
C16 0.0439(9) 0.0487(9) 0.0307(7) 0.0007(7) 0.0127(7) -0.0150(7)
C17 0.0537(10) 0.0456(9) 0.0316(8) 0.0109(7) 0.0013(7) -0.0163(8)
C18 0.0439(9) 0.0381(8) 0.0479(9) 0.0127(7) 0.0007(7) 0.0000(7)
C19 0.0337(8) 0.0332(8) 0.0457(9) 0.0056(6) 0.0116(7) 0.0019(6)
C20 0.0278(7) 0.0311(7) 0.0214(6) 0.0010(5) 0.0098(5) -0.0005(5)
C21 0.0327(7) 0.0318(7) 0.0321(7) 0.0034(6) 0.0133(6) 0.0005(6)
C22 0.0441(9) 0.0408(8) 0.0380(8) 0.0104(7) 0.0158(7) 0.0117(7)
C23 0.0351(8) 0.0617(11) 0.0328(8) 0.0088(7) 0.0084(6) 0.0162(7)
C24 0.0273(8) 0.0640(11) 0.0376(8) 0.0029(7) 0.0054(6) -0.0041(7)
C25 0.0318(8) 0.0403(8) 0.0345(7) 0.0034(6) 0.0081(6) -0.0047(6)
C26 0.0253(6) 0.0292(7) 0.0256(6) -0.0008(5) 0.0097(5) -0.0031(5)
C27 0.0389(8) 0.0555(10) 0.0304(7) 0.0060(7) 0.0120(6) 0.0165(7)
C28 0.0480(10) 0.0672(11) 0.0416(9) 0.0009(8) 0.0230(8) 0.0214(9)
C29 0.0525(10) 0.0492(9) 0.0301(7) -0.0029(7) 0.0229(7) -0.0051(8)
C30 0.0512(9) 0.0440(9) 0.0269(7) 0.0082(6) 0.0121(7) 0.0028(7)
C31 0.0389(8) 0.0409(8) 0.0321(7) 0.0064(6) 0.0139(6) 0.0086(6)

loop_
_atom_type_symbol
_atom_type_description
_atom_type_scat_dispersion_real
_atom_type_scat_dispersion_imag
_atom_type_scat_source
C C 0.0033 0.0016 'International Tables Vol C Tables 4.2.6.8 and 6.1.1.4'
H H 0.0000 0.0000 'International Tables Vol C Tables 4.2.6.8 and 6.1.1.4'
Cl Cl 0.1484 0.1585 'International Tables Vol C Tables 4.2.6.8 and 6.1.1.4'

loop_
_geom_angle_atom_site_label_1
_geom_angle_atom_site_label_2
_geom_angle_atom_site_label_3
_geom_angle
_geom_angle_site_symmetry_1
_geom_angle_site_symmetry_3
_geom_angle_publ_flag
C2 C1 C10 119.31(12) . . ?
C2 C1 C13 130.28(11) . . ?
C10 C1 C13 110.37(11) . . ?
C1 C2 C3 121.49(11) . . ?
C1 C2 Cl1 120.33(10) . . ?
C3 C2 Cl1 118.18(10) . . ?
C4 C3 C2 122.97(12) . . ?
C4 C3 C8 118.89(12) . . ?
C2 C3 C8 118.13(11) . . ?
C5 C4 C3 120.97(13) . . ?
C5 C4 H4 119.5 . . ?
C3 C4 H4 119.5 . . ?
C4 C5 C6 120.36(14) . . ?
C4 C5 H5 119.8 . . ?
C6 C5 H5 119.8 . . ?
C7 C6 C5 120.38(13) . . ?
C7 C6 H6 119.8 . . ?
C5 C6 H6 119.8 . . ?
C6 C7 C8 121.15(13) . . ?
C6 C7 H7 119.4 . . ?
C8 C7 H7 119.4 . . ?
C7 C8 C3 118.23(12) . . ?
C7 C8 C9 121.64(12) . . ?
C3 C8 C9 120.13(11) . . ?
C10 C9 C8 118.82(11) . . ?
C10 C9 C26 120.92(11) . . ?
C8 C9 C26 120.24(11) . . ?
C9 C10 C1 121.99(12) . . ?
C9 C10 C11 128.29(12) . . ?
C1 C10 C11 109.71(11) . . ?
C10 C11 C12 102.49(11) . . ?
C10 C11 H11A 111.3 . . ?
C12 C11 H11A 111.3 . . ?
C10 C11 H11B 111.3 . . ?
C12 C11 H11B 111.3 . . ?
H11A C11 H11B 109.2 . . ?
C11 C12 C13 105.39(11) . . ?
C11 C12 H12A 110.7 . . ?
C13 C12 H12A 110.7 . . ?
C11 C12 H12B 110.7 . . ?
C13 C12 H12B 110.7 . . ?
H12A C12 H12B 108.8 . . ?
C1 C13 C14 112.23(10) . . ?
C1 C13 C20 110.48(10) . . ?
C14 C13 C20 114.40(10) . . ?
C1 C13 C12 100.28(10) . . ?
C14 C13 C12 110.56(11) . . ?
C20 C13 C12 107.89(11) . . ?
C15 C14 C19 117.71(12) . . ?
C15 C14 C13 123.53(12) . . ?
C19 C14 C13 118.75(12) . . ?
C14 C15 C16 120.89(14) . . ?
C14 C15 H15 119.6 . . ?
C16 C15 H15 119.6 . . ?
C17 C16 C15 120.47(15) . . ?
C17 C16 H16 119.8 . . ?
C15 C16 H16 119.8 . . ?
C18 C17 C16 119.47(14) . . ?
C18 C17 H17 120.3 . . ?
C16 C17 H17 120.3 . . ?
C17 C18 C19 120.24(15) . . ?
C17 C18 H18 119.9 . . ?
C19 C18 H18 119.9 . . ?
C18 C19 C14 121.19(14) . . ?
C18 C19 H19 119.4 . . ?
C14 C19 H19 119.4 . . ?
C21 C20 C25 117.52(13) . . ?
C21 C20 C13 122.46(12) . . ?
C25 C20 C13 119.89(12) . . ?
C20 C21 C22 121.43(13) . . ?
C20 C21 H21 119.3 . . ?
C22 C21 H21 119.3 . . ?
C23 C22 C21 120.13(14) . . ?
C23 C22 H22 119.9 . . ?
C21 C22 H22 119.9 . . ?
C22 C23 C24 119.24(14) . . ?
C22 C23 H23 120.4 . . ?
C24 C23 H23 120.4 . . ?
C23 C24 C25 120.52(15) . . ?
C23 C24 H24 119.7 . . ?
C25 C24 H24 119.7 . . ?
C24 C25 C20 121.16(14) . . ?
C24 C25 H25 119.4 . . ?
C20 C25 H25 119.4 . . ?
C27 C26 C31 118.52(12) . . ?
C27 C26 C9 121.36(12) . . ?
C31 C26 C9 120.09(12) . . ?
C26 C27 C28 120.63(14) . . ?
C26 C27 H27 119.7 . . ?
C28 C27 H27 119.7 . . ?
C29 C28 C27 120.27(15) . . ?
C29 C28 H28 119.9 . . ?
C27 C28 H28 119.9 . . ?
C30 C29 C28 119.70(13) . . ?
C30 C29 H29 120.1 . . ?
C28 C29 H29 120.1 . . ?
C29 C30 C31 120.39(14) . . ?
C29 C30 H30 119.8 . . ?
C31 C30 H30 119.8 . . ?
C30 C31 C26 120.48(14) . . ?
C30 C31 H31 119.8 . . ?
C26 C31 H31 119.8 . . ?

loop_
_geom_bond_atom_site_label_1
_geom_bond_atom_site_label_2
_geom_bond_distance
_geom_bond_site_symmetry_2
_geom_bond_publ_flag
Cl1 C2 1.7437(13) . ?
C1 C2 1.3666(18) . ?
C1 C10 1.4210(17) . ?
C1 C13 1.5362(17) . ?
C2 C3 1.4265(18) . ?
C3 C4 1.4160(19) . ?
C3 C8 1.4276(18) . ?
C4 C5 1.367(2) . ?
C4 H4 0.9500 . ?
C5 C6 1.403(2) . ?
C5 H5 0.9500 . ?
C6 C7 1.366(2) . ?
C6 H6 0.9500 . ?
C7 C8 1.4218(18) . ?
C7 H7 0.9500 . ?
C8 C9 1.4293(18) . ?
C9 C10 1.3729(18) . ?
C9 C26 1.4944(17) . ?
C10 C11 1.5096(18) . ?
C11 C12 1.5309(19) . ?
C11 H11A 0.9900 . ?
C11 H11B 0.9900 . ?
C12 C13 1.5678(18) . ?
C12 H12A 0.9900 . ?
C12 H12B 0.9900 . ?
C13 C14 1.5363(17) . ?
C13 C20 1.5409(18) . ?
C14 C15 1.3894(19) . ?
C14 C19 1.3974(19) . ?
C15 C16 1.391(2) . ?
C15 H15 0.9500 . ?
C16 C17 1.379(2) . ?
C16 H16 0.9500 . ?
C17 C18 1.377(2) . ?
C17 H17 0.9500 . ?
C18 C19 1.386(2) . ?
C18 H18 0.9500 . ?
C19 H19 0.9500 . ?
C20 C21 1.3896(19) . ?
C20 C25 1.3955(19) . ?
C21 C22 1.392(2) . ?
C21 H21 0.9500 . ?
C22 C23 1.381(2) . ?
C22 H22 0.9500 . ?
C23 C24 1.382(2) . ?
C23 H23 0.9500 . ?
C24 C25 1.386(2) . ?
C24 H24 0.9500 . ?
C25 H25 0.9500 . ?
C26 C27 1.3840(19) . ?
C26 C31 1.3880(19) . ?
C27 C28 1.385(2) . ?
C27 H27 0.9500 . ?
C28 C29 1.376(2) . ?
C28 H28 0.9500 . ?
C29 C30 1.369(2) . ?
C29 H29 0.9500 . ?
C30 C31 1.387(2) . ?
C30 H30 0.9500 . ?
C31 H31 0.9500 . ?

loop_
_geom_torsion_atom_site_label_1
_geom_torsion_atom_site_label_2
_geom_torsion_atom_site_label_3
_geom_torsion_atom_site_label_4
_geom_torsion
_geom_torsion_site_symmetry_1
_geom_torsion_site_symmetry_2
_geom_torsion_site_symmetry_3
_geom_torsion_site_symmetry_4
_geom_torsion_publ_flag
C10 C1 C2 C3 -3.68(19) . . . . ?
C13 C1 C2 C3 178.92(12) . . . . ?
C10 C1 C2 Cl1 175.27(9) . . . . ?
C13 C1 C2 Cl1 -2.14(19) . . . . ?
C1 C2 C3 C4 -177.48(13) . . . . ?
Cl1 C2 C3 C4 3.55(18) . . . . ?
C1 C2 C3 C8 2.19(19) . . . . ?
Cl1 C2 C3 C8 -176.77(9) . . . . ?
C2 C3 C4 C5 178.59(14) . . . . ?
C8 C3 C4 C5 -1.1(2) . . . . ?
C3 C4 C5 C6 0.4(2) . . . . ?
C4 C5 C6 C7 0.7(2) . . . . ?
C5 C6 C7 C8 -1.0(2) . . . . ?
C6 C7 C8 C3 0.3(2) . . . . ?
C6 C7 C8 C9 -179.75(13) . . . . ?
C4 C3 C8 C7 0.73(18) . . . . ?
C2 C3 C8 C7 -178.96(12) . . . . ?
C4 C3 C8 C9 -179.22(12) . . . . ?
C2 C3 C8 C9 1.09(18) . . . . ?
C7 C8 C9 C10 177.27(12) . . . . ?
C3 C8 C9 C10 -2.78(18) . . . . ?
C7 C8 C9 C26 -4.40(18) . . . . ?
C3 C8 C9 C26 175.55(11) . . . . ?
C8 C9 C10 C1 1.32(19) . . . . ?
C26 C9 C10 C1 -177.00(12) . . . . ?
C8 C9 C10 C11 -179.63(12) . . . . ?
C26 C9 C10 C11 2.1(2) . . . . ?
C2 C1 C10 C9 1.91(19) . . . . ?
C13 C1 C10 C9 179.79(11) . . . . ?
C2 C1 C10 C11 -177.31(12) . . . . ?
C13 C1 C10 C11 0.58(15) . . . . ?
C9 C10 C11 C12 159.63(13) . . . . ?
C1 C10 C11 C12 -21.22(14) . . . . ?
C10 C11 C12 C13 33.25(14) . . . . ?
C2 C1 C13 C14 -45.40(18) . . . . ?
C10 C1 C13 C14 137.02(11) . . . . ?
C2 C1 C13 C20 83.59(16) . . . . ?
C10 C1 C13 C20 -93.99(12) . . . . ?
C2 C1 C13 C12 -162.76(13) . . . . ?
C10 C1 C13 C12 19.65(13) . . . . ?
C11 C12 C13 C1 -32.28(13) . . . . ?
C11 C12 C13 C14 -150.88(11) . . . . ?
C11 C12 C13 C20 83.33(12) . . . . ?
C1 C13 C14 C15 126.21(13) . . . . ?
C20 C13 C14 C15 -0.70(18) . . . . ?
C12 C13 C14 C15 -122.74(14) . . . . ?
C1 C13 C14 C19 -52.82(16) . . . . ?
C20 C13 C14 C19 -179.73(12) . . . . ?
C12 C13 C14 C19 58.23(15) . . . . ?
C19 C14 C15 C16 -0.9(2) . . . . ?
C13 C14 C15 C16 -179.95(12) . . . . ?
C14 C15 C16 C17 0.3(2) . . . . ?
C15 C16 C17 C18 0.6(2) . . . . ?
C16 C17 C18 C19 -0.9(2) . . . . ?
C17 C18 C19 C14 0.3(2) . . . . ?
C15 C14 C19 C18 0.6(2) . . . . ?
C13 C14 C19 C18 179.73(13) . . . . ?
C1 C13 C20 C21 -7.74(16) . . . . ?
C14 C13 C20 C21 120.07(13) . . . . ?
C12 C13 C20 C21 -116.44(13) . . . . ?
C1 C13 C20 C25 167.95(11) . . . . ?
C14 C13 C20 C25 -64.24(15) . . . . ?
C12 C13 C20 C25 59.24(15) . . . . ?
C25 C20 C21 C22 -0.2(2) . . . . ?
C13 C20 C21 C22 175.56(12) . . . . ?
C20 C21 C22 C23 0.5(2) . . . . ?
C21 C22 C23 C24 0.0(2) . . . . ?
C22 C23 C24 C25 -0.6(2) . . . . ?
C23 C24 C25 C20 0.8(2) . . . . ?
C21 C20 C25 C24 -0.4(2) . . . . ?
C13 C20 C25 C24 -176.31(13) . . . . ?
C10 C9 C26 C27 -103.35(16) . . . . ?
C8 C9 C26 C27 78.36(17) . . . . ?
C10 C9 C26 C31 78.42(17) . . . . ?
C8 C9 C26 C31 -99.87(15) . . . . ?
C31 C26 C27 C28 0.9(2) . . . . ?
C9 C26 C27 C28 -177.32(15) . . . . ?
C26 C27 C28 C29 -0.8(3) . . . . ?
C27 C28 C29 C30 0.0(3) . . . . ?
C28 C29 C30 C31 0.6(3) . . . . ?
C29 C30 C31 C26 -0.5(2) . . . . ?
C27 C26 C31 C30 -0.3(2) . . . . ?
C9 C26 C31 C30 177.98(13) . . . . ?
